data_7009689
loop_
_publ_author_name
'Dorado, Iv\'an'
'Garc\'es, Andr\'es'
'L\'opez-Mardomingo, Carmen'
'Fajardo, Mariano'
'Rodr\'iguez, Ana'
'Anti\~nolo, Antonio'
'Otero, Antonio'

_publ_section_title
;
 Synthesis and structural characterization of new organo-diimido and
 organo-imido niobium and titanium complexes
;
_journal_issue 14
_journal_name_full 'Journal of the Chemical Society, Dalton Transactions'
_journal_page_first 2375
_journal_paper_doi 10.1039/b002743j
_journal_year 2000
_chemical_formula_sum 'C17 H38 N2 Nb Si3'
_chemical_formula_weight 447.67
_chemical_name_systematic
; 
 ? 
;
_space_group_IT_number 15
_symmetry_cell_setting monoclinic
_symmetry_space_group_name_Hall '-C 2yc'
_symmetry_space_group_name_H-M 'C 1 2/c 1'
_atom_sites_solution_hydrogens geom
_atom_sites_solution_primary direct
_atom_sites_solution_secondary difmap
_audit_creation_method SHELXL-97
_cell_angle_alpha 90.00
_cell_angle_beta 117.19(2)
_cell_angle_gamma 90.00
_cell_formula_units_Z 8
_cell_length_a 19.306(8)
_cell_length_b 16.0717(7)
_cell_length_c 19.428(4)
_cell_measurement_reflns_used 25
_cell_measurement_temperature 293(2)
_cell_volume 5362(3)
_computing_cell_refinement 'Nonius (control program)'
_computing_data_collection 'Nonius (control program)'
_computing_data_reduction 'XRAY80 (Stewart, 1976)'
_computing_structure_refinement 'SHELXL-97 (Sheldrick, 1997)'
_computing_structure_solution 'SHELXS-97 (Sheldrick, 1990)'
_diffrn_ambient_temperature 293(2)
_diffrn_measured_fraction_theta_full 0.999
_diffrn_measured_fraction_theta_max 0.999
_diffrn_measurement_device_type 'four circle diffractometer Nonius-Mach3'
_diffrn_measurement_method '\w/2\2q scans'
_diffrn_radiation_monochromator graphite
_diffrn_radiation_source 'fine-focus sealed tube'
_diffrn_radiation_type MoK\a
_diffrn_radiation_wavelength 0.71070
_diffrn_reflns_av_R_equivalents 0.0000
_diffrn_reflns_av_sigmaI/netI 0.1365
_diffrn_reflns_limit_h_max 25
_diffrn_reflns_limit_h_min 0
_diffrn_reflns_limit_k_max 21
_diffrn_reflns_limit_k_min 0
_diffrn_reflns_limit_l_max 22
_diffrn_reflns_limit_l_min -25
_diffrn_reflns_number 6471
_diffrn_reflns_theta_full 27.99
_diffrn_reflns_theta_max 27.99
_diffrn_reflns_theta_min 2.36
_diffrn_standards_interval_time 60
_diffrn_standards_number 2
_exptl_absorpt_coefficient_mu 0.585
_exptl_absorpt_correction_type none
_exptl_crystal_colour maroon
_exptl_crystal_density_diffrn 1.109
_exptl_crystal_density_method 'not measured'
_exptl_crystal_description block
_exptl_crystal_F_000 1896
_exptl_crystal_size_max 0.3
_exptl_crystal_size_mid 0.2
_exptl_crystal_size_min 0.2
_refine_diff_density_max 0.666
_refine_diff_density_min -0.529
_refine_diff_density_rms 0.095
_refine_ls_extinction_method none
_refine_ls_goodness_of_fit_ref 1.008
_refine_ls_hydrogen_treatment mixed
_refine_ls_matrix_type full
_refine_ls_number_parameters 196
_refine_ls_number_reflns 6471
_refine_ls_number_restraints 34
_refine_ls_restrained_S_all 1.018
_refine_ls_R_factor_all 0.2174
_refine_ls_R_factor_gt 0.0800
_refine_ls_shift/su_max 0.003
_refine_ls_shift/su_mean 0.000
_refine_ls_structure_factor_coef Fsqd
_refine_ls_weighting_details 'calc w=1/[\s^2^(Fo^2^)+(0.0794P)^2^+0.0000P] where P=(Fo^2^+2Fc^2^)/3'
_refine_ls_weighting_scheme calc
_refine_ls_wR_factor_gt 0.1545
_refine_ls_wR_factor_ref 0.2417
_reflns_number_gt 2039
_reflns_number_total 6471
_reflns_threshold_expression >2sigma(I)
_cod_data_source_file b002743j.txt
_cod_data_source_block 3a
_cod_original_cell_volume 5362(2)
_cod_original_sg_symbol_H-M C2/c
_cod_database_code 7009689

loop_
_symmetry_equiv_pos_as_xyz
'x, y, z'
'-x, y, -z+1/2'
'x+1/2, y+1/2, z'
'-x+1/2, y+1/2, -z+1/2'
'-x, -y, -z'
'x, -y, z-1/2'
'-x+1/2, -y+1/2, -z'
'x+1/2, -y+1/2, z-1/2'

loop_
_atom_site_label
_atom_site_type_symbol
_atom_site_fract_x
_atom_site_fract_y
_atom_site_fract_z
_atom_site_U_iso_or_equiv
_atom_site_adp_type
_atom_site_occupancy
_atom_site_symmetry_multiplicity
_atom_site_calc_flag
_atom_site_refinement_flags
_atom_site_disorder_assembly
_atom_site_disorder_group
Nb1 Nb 0.77927(5) 0.07075(5) 0.19330(4) 0.0694(3) Uani 1 1 d . . .
Si1 Si 0.89960(19) 0.1968(2) 0.35144(17) 0.1143(12) Uani 1 1 d D . .
Si2 Si 0.58747(18) 0.0510(3) 0.16323(18) 0.1218(14) Uani 1 1 d D . .
Si3 Si 0.85777(18) -0.08142(19) 0.11963(18) 0.0944(9) Uani 1 1 d D . .
N1 N 0.7651(4) 0.1439(4) 0.1205(4) 0.078(2) Uani 1 1 d . . .
N2 N 0.8037(5) -0.0317(6) 0.2917(5) 0.099(3) Uani 1 1 d . . .
C20 C 0.8039(5) 0.1552(6) 0.2889(5) 0.080(3) Uani 1 1 d . A .
H20A H 0.7699 0.2027 0.2672 0.096 Uiso 1 1 calc . . .
H20B H 0.7864 0.1273 0.3225 0.096 Uiso 1 1 calc . . .
C30 C 0.6658(5) 0.0143(6) 0.1409(5) 0.085(3) Uani 1 1 d . T .
H30A H 0.6462 0.0187 0.0853 0.102 Uiso 1 1 calc . . .
H30B H 0.6732 -0.0445 0.1534 0.102 Uiso 1 1 calc . . .
C40 C 0.8755(5) 0.0039(6) 0.1869(5) 0.082(3) Uani 1 1 d . M .
H40A H 0.9060 0.0450 0.1760 0.099 Uiso 1 1 calc . . .
H40B H 0.9085 -0.0176 0.2383 0.099 Uiso 1 1 calc . . .
C12 C 0.7568(5) 0.1963(5) 0.0595(4) 0.065(2) Uani 1 1 d . . .
C13 C 0.6907(5) 0.1983(6) -0.0094(5) 0.075(3) Uani 1 1 d . . .
H13 H 0.6496 0.1632 -0.0168 0.090 Uiso 1 1 calc . . .
C14 C 0.8165(5) 0.2488(6) 0.0683(5) 0.080(3) Uani 1 1 d . . .
H14 H 0.8624 0.2487 0.1145 0.096 Uiso 1 1 calc . . .
C15 C 0.8167(6) -0.0786(8) 0.3387(6) 0.112(4) Uani 1 1 d . . .
C16 C 0.8334(9) -0.1405(9) 0.3989(7) 0.173(6) Uani 1 1 d . . .
H16A H 0.8845 -0.1629 0.4149 0.260 Uiso 1 1 calc . . .
H16B H 0.7956 -0.1844 0.3792 0.260 Uiso 1 1 calc . . .
H16C H 0.8309 -0.1149 0.4424 0.260 Uiso 1 1 calc . . .
C1 C 0.9160(13) 0.2710(12) 0.4301(11) 0.093(7) Uiso 0.50 1 d PDU A 1
H1A H 0.9702 0.2853 0.4569 0.140 Uiso 0.50 1 calc P B 1
H1B H 0.9004 0.2460 0.4658 0.140 Uiso 0.50 1 calc P C 1
H1C H 0.8858 0.3204 0.4086 0.140 Uiso 0.50 1 calc P D 1
C2 C 0.9833(13) 0.1269(15) 0.3830(15) 0.141(10) Uiso 0.50 1 d PD A 1
H2A H 1.0302 0.1575 0.4132 0.212 Uiso 0.50 1 calc P E 1
H2B H 0.9854 0.1036 0.3385 0.212 Uiso 0.50 1 calc P F 1
H2C H 0.9781 0.0829 0.4137 0.212 Uiso 0.50 1 calc P G 1
C3 C 0.9146(15) 0.2850(14) 0.2929(12) 0.131(9) Uiso 0.50 1 d PD A 1
H3A H 0.9667 0.3063 0.3206 0.197 Uiso 0.50 1 calc P H 1
H3B H 0.8780 0.3289 0.2853 0.197 Uiso 0.50 1 calc P I 1
H3C H 0.9067 0.2641 0.2435 0.197 Uiso 0.50 1 calc P J 1
C11 C 0.8878(15) 0.2505(13) 0.4310(11) 0.105(9) Uiso 0.50 1 d PDU A 2
H11A H 0.9364 0.2751 0.4665 0.157 Uiso 0.50 1 calc P K 2
H11B H 0.8719 0.2108 0.4580 0.157 Uiso 0.50 1 calc P L 2
H11C H 0.8489 0.2931 0.4094 0.157 Uiso 0.50 1 calc P M 2
C21 C 0.9584(15) 0.1015(13) 0.4076(14) 0.138(10) Uiso 0.50 1 d PD A 2
H21A H 1.0114 0.1176 0.4400 0.207 Uiso 0.50 1 calc P N 2
H21B H 0.9570 0.0596 0.3717 0.207 Uiso 0.50 1 calc P O 2
H21C H 0.9362 0.0797 0.4391 0.207 Uiso 0.50 1 calc P P 2
C31 C 0.9509(14) 0.2346(16) 0.2982(14) 0.139(10) Uiso 0.50 1 d PD A 2
H31A H 0.9984 0.2615 0.3335 0.208 Uiso 0.50 1 calc P Q 2
H31B H 0.9185 0.2736 0.2594 0.208 Uiso 0.50 1 calc P R 2
H31C H 0.9628 0.1886 0.2740 0.208 Uiso 0.50 1 calc P S 2
C4 C 0.5021(11) -0.0252(14) 0.1035(10) 0.096(7) Uiso 0.50 1 d PDU T 1
H4A H 0.4574 -0.0107 0.1104 0.145 Uiso 0.50 1 calc P U 1
H4B H 0.5177 -0.0811 0.1212 0.145 Uiso 0.50 1 calc P V 1
H4C H 0.4892 -0.0213 0.0497 0.145 Uiso 0.50 1 calc P W 1
C5 C 0.6146(14) 0.0111(16) 0.2652(9) 0.113(9) Uiso 0.50 1 d PDU T 1
H5A H 0.5764 0.0293 0.2806 0.169 Uiso 0.50 1 calc P X 1
H5B H 0.6648 0.0326 0.3008 0.169 Uiso 0.50 1 calc P Y 1
H5C H 0.6164 -0.0486 0.2655 0.169 Uiso 0.50 1 calc P Z 1
C6 C 0.5826(19) 0.1676(10) 0.157(2) 0.140(12) Uiso 0.50 1 d PDU T 1
H6A H 0.5425 0.1872 0.1692 0.211 Uiso 0.50 1 calc P A 1
H6B H 0.5710 0.1847 0.1056 0.211 Uiso 0.50 1 calc P B 1
H6C H 0.6318 0.1906 0.1932 0.211 Uiso 0.50 1 calc P C 1
C41 C 0.4852(10) 0.0190(15) 0.0987(12) 0.110(8) Uiso 0.50 1 d PDU T 2
H41A H 0.4510 0.0444 0.1161 0.165 Uiso 0.50 1 calc P D 2
H41B H 0.4810 -0.0405 0.1001 0.165 Uiso 0.50 1 calc P E 2
H41C H 0.4709 0.0364 0.0467 0.165 Uiso 0.50 1 calc P F 2
C51 C 0.6130(16) 0.0541(16) 0.2669(9) 0.120(9) Uiso 0.50 1 d PDU T 2
H51A H 0.5705 0.0773 0.2733 0.180 Uiso 0.50 1 calc P G 2
H51B H 0.6585 0.0879 0.2939 0.180 Uiso 0.50 1 calc P H 2
H51C H 0.6234 -0.0014 0.2876 0.180 Uiso 0.50 1 calc P I 2
C61 C 0.568(2) 0.1612(13) 0.1295(18) 0.168(16) Uiso 0.50 1 d PDU T 2
H61A H 0.5293 0.1843 0.1425 0.253 Uiso 0.50 1 calc P J 2
H61B H 0.5487 0.1630 0.0744 0.253 Uiso 0.50 1 calc P K 2
H61C H 0.6149 0.1929 0.1542 0.253 Uiso 0.50 1 calc P L 2
C7 C 0.7987(13) -0.1663(14) 0.1262(16) 0.167(11) Uiso 0.50 1 d PDU M 1
H7A H 0.7996 -0.2119 0.0947 0.250 Uiso 0.50 1 calc P N 1
H7B H 0.7461 -0.1476 0.1083 0.250 Uiso 0.50 1 calc P O 1
H7C H 0.8193 -0.1842 0.1790 0.250 Uiso 0.50 1 calc P P 1
C8 C 0.9521(10) -0.1261(16) 0.1350(16) 0.113(10) Uiso 0.50 1 d PDU M 1
H8A H 0.9432 -0.1685 0.0970 0.169 Uiso 0.50 1 calc P Q 1
H8B H 0.9781 -0.1499 0.1858 0.169 Uiso 0.50 1 calc P R 1
H8C H 0.9840 -0.0830 0.1300 0.169 Uiso 0.50 1 calc P S 1
C9 C 0.7759(13) -0.0693(16) 0.0239(10) 0.119(9) Uiso 0.50 1 d PDU M 1
H9A H 0.7710 -0.1183 -0.0062 0.178 Uiso 0.50 1 calc P T 1
H9B H 0.7846 -0.0219 -0.0013 0.178 Uiso 0.50 1 calc P U 1
H9C H 0.7290 -0.0612 0.0286 0.178 Uiso 0.50 1 calc P V 1
C71 C 0.8347 -0.1752 0.1654 0.107 Uiso 0.50 1 d PDU M 2
H71A H 0.8239 -0.2225 0.1319 0.161 Uiso 0.50 1 calc P W 2
H71B H 0.7900 -0.1633 0.1731 0.161 Uiso 0.50 1 calc P X 2
H71C H 0.8785 -0.1872 0.2144 0.161 Uiso 0.50 1 calc P Y 2
C81 C 0.9484(11) -0.1052(18) 0.1094(15) 0.113(10) Uiso 0.50 1 d PDU M 2
H81A H 0.9392 -0.1528 0.0765 0.169 Uiso 0.50 1 calc P Z 2
H81B H 0.9907 -0.1167 0.1595 0.169 Uiso 0.50 1 calc P A 2
H81C H 0.9613 -0.0581 0.0870 0.169 Uiso 0.50 1 calc P B 2
C91 C 0.7939(15) -0.033(2) 0.0216(13) 0.176(14) Uiso 0.50 1 d PDU M 2
H91A H 0.7840 -0.0732 -0.0184 0.265 Uiso 0.50 1 calc P C 2
H91B H 0.8199 0.0144 0.0140 0.265 Uiso 0.50 1 calc P D 2
H91C H 0.7454 -0.0157 0.0196 0.265 Uiso 0.50 1 calc P E 2

loop_
_atom_site_aniso_label
_atom_site_aniso_U_11
_atom_site_aniso_U_22
_atom_site_aniso_U_33
_atom_site_aniso_U_23
_atom_site_aniso_U_13
_atom_site_aniso_U_12
Nb1 0.0695(5) 0.0836(6) 0.0561(4) 0.0102(5) 0.0296(4) 0.0074(5)
Si1 0.092(2) 0.158(3) 0.0744(19) -0.024(2) 0.0227(17) 0.010(2)
Si2 0.0710(19) 0.207(4) 0.086(2) -0.006(2) 0.0342(16) 0.009(2)
Si3 0.097(2) 0.085(2) 0.102(2) -0.0104(18) 0.0457(18) -0.0025(18)
N1 0.076(5) 0.087(5) 0.059(4) 0.018(4) 0.022(4) 0.010(4)
N2 0.097(6) 0.117(7) 0.082(6) 0.032(5) 0.040(5) 0.006(5)
C20 0.069(6) 0.105(7) 0.066(5) 0.013(5) 0.030(5) 0.013(5)
C30 0.064(6) 0.109(8) 0.078(6) 0.001(6) 0.028(5) 0.006(5)
C40 0.081(6) 0.081(6) 0.081(6) 0.002(5) 0.033(5) 0.005(5)
C12 0.083(6) 0.067(6) 0.046(4) -0.005(4) 0.031(4) 0.014(5)
C13 0.063(5) 0.101(7) 0.047(5) 0.000(5) 0.014(4) -0.007(5)
C14 0.075(6) 0.095(7) 0.048(5) 0.017(5) 0.010(4) -0.002(5)
C15 0.103(9) 0.135(10) 0.081(7) 0.030(7) 0.029(6) -0.024(8)
C16 0.248(18) 0.152(12) 0.131(11) 0.072(10) 0.096(12) -0.017(12)

loop_
_atom_type_symbol
_atom_type_description
_atom_type_scat_dispersion_real
_atom_type_scat_dispersion_imag
_atom_type_scat_source
C C 0.0033 0.0016 'International Tables Vol C Tables 4.2.6.8 and 6.1.1.4'
H H 0.0000 0.0000 'International Tables Vol C Tables 4.2.6.8 and 6.1.1.4'
N N 0.0061 0.0033 'International Tables Vol C Tables 4.2.6.8 and 6.1.1.4'
Si Si 0.0817 0.0704 'International Tables Vol C Tables 4.2.6.8 and 6.1.1.4'
Nb Nb -2.0727 0.6215 'International Tables Vol C Tables 4.2.6.8 and 6.1.1.4'

loop_
_geom_angle_atom_site_label_1
_geom_angle_atom_site_label_2
_geom_angle_atom_site_label_3
_geom_angle
_geom_angle_site_symmetry_1
_geom_angle_site_symmetry_3
_geom_angle_publ_flag
N1 Nb1 C30 98.7(3) . . ?
N1 Nb1 C20 99.3(3) . . ?
C30 Nb1 C20 116.5(3) . . ?
N1 Nb1 C40 96.1(3) . . ?
C30 Nb1 C40 118.1(4) . . ?
C20 Nb1 C40 119.6(3) . . ?
N1 Nb1 N2 177.2(3) . . ?
C30 Nb1 N2 82.8(3) . . ?
C20 Nb1 N2 82.0(3) . . ?
C40 Nb1 N2 81.1(3) . . ?
C20 Si1 C2 118.1(9) . . ?
C20 Si1 C31 113.1(9) . . ?
C2 Si1 C31 76.7(12) . . ?
C20 Si1 C1 122.0(8) . . ?
C2 Si1 C1 109.2(9) . . ?
C31 Si1 C1 108.7(12) . . ?
C20 Si1 C11 104.6(8) . . ?
C2 Si1 C11 115.4(11) . . ?
C31 Si1 C11 127.9(12) . . ?
C1 Si1 C11 19.9(10) . . ?
C20 Si1 C3 105.0(8) . . ?
C2 Si1 C3 107.6(12) . . ?
C31 Si1 C3 32.2(9) . . ?
C1 Si1 C3 89.9(10) . . ?
C11 Si1 C3 104.9(9) . . ?
C20 Si1 C21 104.1(9) . . ?
C2 Si1 C21 28.1(10) . . ?
C31 Si1 C21 104.7(9) . . ?
C1 Si1 C21 102.2(11) . . ?
C11 Si1 C21 99.3(11) . . ?
C3 Si1 C21 135.6(11) . . ?
C51 Si2 C30 115.2(9) . . ?
C51 Si2 C41 114.5(11) . . ?
C30 Si2 C41 118.9(8) . . ?
C51 Si2 C61 105.6(11) . . ?
C30 Si2 C61 106.1(13) . . ?
C41 Si2 C61 92.4(15) . . ?
C51 Si2 C6 91.4(14) . . ?
C30 Si2 C6 109.0(12) . . ?
C41 Si2 C6 103.1(10) . . ?
C61 Si2 C6 15.0(16) . . ?
C51 Si2 C5 21.1(10) . . ?
C30 Si2 C5 105.6(9) . . ?
C41 Si2 C5 108.0(11) . . ?
C61 Si2 C5 126.6(13) . . ?
C6 Si2 C5 112.5(14) . . ?
C51 Si2 C4 113.4(11) . . ?
C30 Si2 C4 102.7(8) . . ?
C41 Si2 C4 23.1(9) . . ?
C61 Si2 C4 113.9(14) . . ?
C6 Si2 C4 125.7(11) . . ?
C5 Si2 C4 99.4(8) . . ?
C40 Si3 C9 116.4(9) . . ?
C40 Si3 C7 115.7(9) . . ?
C9 Si3 C7 82.7(11) . . ?
C40 Si3 C8 109.2(9) . . ?
C9 Si3 C8 122.5(12) . . ?
C7 Si3 C8 107.5(10) . . ?
C40 Si3 C81 110.5(9) . . ?
C9 Si3 C81 109.1(12) . . ?
C7 Si3 C81 119.8(13) . . ?
C8 Si3 C81 17.7(12) . . ?
C40 Si3 C91 103.6(11) . . ?
C9 Si3 C91 21.2(13) . . ?
C7 Si3 C91 103.7(13) . . ?
C8 Si3 C91 117.5(13) . . ?
C81 Si3 C91 100.7(10) . . ?
C40 Si3 C71 105.6(3) . . ?
C9 Si3 C71 106.5(8) . . ?
C7 Si3 C71 23.9(9) . . ?
C8 Si3 C71 92.4(8) . . ?
C81 Si3 C71 108.4(9) . . ?
C91 Si3 C71 127.6(11) . . ?
C12 N1 Nb1 174.4(6) . . ?
C15 N2 Nb1 178.3(10) . . ?
Si1 C20 Nb1 124.2(4) . . ?
Si2 C30 Nb1 121.3(5) . . ?
Si3 C40 Nb1 121.6(5) . . ?
C13 C12 C14 117.5(8) . . ?
C13 C12 N1 122.6(9) . . ?
C14 C12 N1 119.9(8) . . ?
C12 C13 C14 121.5(8) . 7_655 ?
C12 C14 C13 120.9(8) . 7_655 ?
N2 C15 C16 179.2(14) . . ?

loop_
_geom_bond_atom_site_label_1
_geom_bond_atom_site_label_2
_geom_bond_distance
_geom_bond_site_symmetry_2
_geom_bond_publ_flag
Nb1 N1 1.762(7) . ?
Nb1 C30 2.149(9) . ?
Nb1 C20 2.170(9) . ?
Nb1 C40 2.198(9) . ?
Nb1 N2 2.402(8) . ?
Si1 C20 1.813(9) . ?
Si1 C2 1.828(16) . ?
Si1 C31 1.832(16) . ?
Si1 C1 1.849(14) . ?
Si1 C11 1.874(15) . ?
Si1 C3 1.921(16) . ?
Si1 C21 1.922(16) . ?
Si2 C51 1.843(16) . ?
Si2 C30 1.851(9) . ?
Si2 C41 1.864(15) . ?
Si2 C61 1.867(17) . ?
Si2 C6 1.878(16) . ?
Si2 C5 1.914(15) . ?
Si2 C4 1.953(15) . ?
Si3 C40 1.815(10) . ?
Si3 C9 1.819(15) . ?
Si3 C7 1.819(16) . ?
Si3 C8 1.851(15) . ?
Si3 C81 1.887(16) . ?
Si3 C91 1.900(17) . ?
Si3 C71 1.905(3) . ?
N1 C12 1.402(10) . ?
N2 C15 1.120(11) . ?
C12 C13 1.363(10) . ?
C12 C14 1.375(11) . ?
C13 C14 1.380(11) 7_655 ?
C14 C13 1.380(11) 7_655 ?
C15 C16 1.454(14) . ?
